data_4069931
loop_
_publ_author_name
'Wong, Chun-Yuen'
'Lai, Lo-Ming'
'Pat, Pak-Kei'

_publ_section_title
;
 Ruthenium Acetylide Complexes Supported by Trithiacyclononane and
 Aromatic Diimine: Structural, Spectroscopic, and Theoretical Studies
;
_journal_issue 19
_journal_name_full Organometallics
_journal_page_first 5656
_journal_paper_doi 10.1021/om900511t
_journal_volume 28
_journal_year 2009
_chemical_formula_sum 'C26 H25 F6 N2 P Ru S3'
_chemical_formula_weight 707.70
_chemical_name_systematic
; 
 ? 
;
_space_group_IT_number 2
_symmetry_cell_setting triclinic
_symmetry_space_group_name_Hall '-P 1'
_symmetry_space_group_name_H-M 'P -1'
_atom_sites_solution_hydrogens geom
_atom_sites_solution_primary direct
_atom_sites_solution_secondary difmap
_audit_creation_method SHELXL-97
_cell_angle_alpha 90.623(5)
_cell_angle_beta 107.784(6)
_cell_angle_gamma 108.461(5)
_cell_formula_units_Z 2
_cell_length_a 10.3818(6)
_cell_length_b 11.9624(6)
_cell_length_c 13.4312(10)
_cell_measurement_temperature 100(2)
_cell_volume 1495.87(18)
_computing_structure_refinement 'SHELXL-97 (Sheldrick, 1997)'
_computing_structure_solution 'SHELXS-97 (Sheldrick, 1990)'
_diffrn_ambient_temperature 100(2)
_diffrn_measured_fraction_theta_full 0.818
_diffrn_measured_fraction_theta_max 0.818
_diffrn_radiation_monochromator graphite
_diffrn_radiation_source 'fine-focus sealed tube'
_diffrn_radiation_type MoK\a
_diffrn_radiation_wavelength 0.71073
_diffrn_reflns_av_R_equivalents 0.0164
_diffrn_reflns_av_sigmaI/netI 0.0349
_diffrn_reflns_limit_h_max 11
_diffrn_reflns_limit_h_min -12
_diffrn_reflns_limit_k_max 15
_diffrn_reflns_limit_k_min -15
_diffrn_reflns_limit_l_max 17
_diffrn_reflns_limit_l_min -16
_diffrn_reflns_number 9578
_diffrn_reflns_theta_full 28.06
_diffrn_reflns_theta_max 28.06
_diffrn_reflns_theta_min 3.21
_exptl_absorpt_coefficient_mu 0.843
_exptl_absorpt_correction_type none
_exptl_crystal_colour Yellow
_exptl_crystal_density_diffrn 1.571
_exptl_crystal_density_method 'not measured'
_exptl_crystal_description Cube
_exptl_crystal_F_000 712
_exptl_crystal_size_max 0.2
_exptl_crystal_size_mid 0.2
_exptl_crystal_size_min 0.1
_platon_squeeze_details
;
;
_refine_diff_density_max 0.501
_refine_diff_density_min -0.407
_refine_diff_density_rms 0.078
_refine_ls_extinction_method none
_refine_ls_goodness_of_fit_ref 1.035
_refine_ls_hydrogen_treatment constr
_refine_ls_matrix_type full
_refine_ls_number_parameters 352
_refine_ls_number_reflns 5938
_refine_ls_number_restraints 0
_refine_ls_restrained_S_all 1.035
_refine_ls_R_factor_all 0.0365
_refine_ls_R_factor_gt 0.0284
_refine_ls_shift/su_max 0.001
_refine_ls_shift/su_mean 0.000
_refine_ls_structure_factor_coef Fsqd
_refine_ls_weighting_details 'calc w=1/[\s^2^(Fo^2^)+(0.0467P)^2^+0.0000P] where P=(Fo^2^+2Fc^2^)/3'
_refine_ls_weighting_scheme calc
_refine_ls_wR_factor_gt 0.0752
_refine_ls_wR_factor_ref 0.0782
_reflns_number_gt 4882
_reflns_number_total 5938
_reflns_threshold_expression >2sigma(I)
_cod_data_source_file om900511t_si_002.cif
_cod_data_source_block Complex1
_cod_depositor_comments
;
The following automatic conversions were performed:

'_symmetry_cell_setting' value 'Triclinic' changed to 'triclinic'
according to /home/saulius/struct/CIF-dictionaries/cif_core.dic
dictionary named 'cif_core.dic' version 2.4.2 from 2011-04-26.

Automatic conversion script
Id: cif_fix_values 1715 2011-07-08 13:25:40Z adriana 
;
_cod_original_cell_volume 1495.87(16)
_cod_original_sg_symbol_H-M P-1
_cod_database_code 4069931

loop_
_symmetry_equiv_pos_as_xyz
'x, y, z'
'-x, -y, -z'

loop_
_atom_site_label
_atom_site_type_symbol
_atom_site_fract_x
_atom_site_fract_y
_atom_site_fract_z
_atom_site_U_iso_or_equiv
_atom_site_adp_type
_atom_site_occupancy
_atom_site_symmetry_multiplicity
_atom_site_calc_flag
_atom_site_refinement_flags
Ru1 Ru 0.94836(2) 0.629187(17) 0.255541(15) 0.01587(7) Uani 1 1 d .
S2 S 0.99178(7) 0.63446(6) 0.43486(5) 0.02128(15) Uani 1 1 d .
S3 S 1.17800(7) 0.62837(5) 0.28570(5) 0.01939(14) Uani 1 1 d .
S1 S 1.04345(8) 0.83805(6) 0.28218(6) 0.02453(15) Uani 1 1 d .
P5 P 0.64947(8) 0.76294(7) 0.58628(6) 0.02674(17) Uani 1 1 d .
N2 N 0.7366(2) 0.62630(18) 0.21531(16) 0.0180(4) Uani 1 1 d .
N1 N 0.8978(2) 0.63262(17) 0.09274(16) 0.0184(4) Uani 1 1 d .
C1 C 0.8754(3) 0.4493(2) 0.24235(18) 0.0179(5) Uani 1 1 d .
C11 C 1.1783(3) 0.6399(2) 0.4916(2) 0.0231(6) Uani 1 1 d .
H11A H 1.2412 0.7220 0.5090 0.028 Uiso 1 1 calc R
H11B H 1.1896 0.6026 0.5560 0.028 Uiso 1 1 calc R
C19 C 0.7669(3) 0.6436(2) 0.04665(19) 0.0192(5) Uani 1 1 d .
C18 C 0.7151(3) 0.6545(2) -0.0613(2) 0.0235(6) Uani 1 1 d .
C2 C 0.8343(3) 0.3436(2) 0.24277(19) 0.0206(5) Uani 1 1 d .
C3 C 0.7862(3) 0.2183(2) 0.25101(19) 0.0204(5) Uani 1 1 d .
C15 C 0.9780(3) 0.6302(2) 0.0321(2) 0.0238(6) Uani 1 1 d .
H15 H 1.0676 0.6227 0.0632 0.029 Uiso 1 1 calc R
C24 C 0.6531(3) 0.6124(2) 0.2747(2) 0.0227(6) Uani 1 1 d .
H24 H 0.6900 0.6013 0.3448 0.027 Uiso 1 1 calc R
F1 F 0.5373(3) 0.6703(2) 0.62926(17) 0.0698(7) Uani 1 1 d .
F2 F 0.7215(3) 0.83655(18) 0.69998(16) 0.0662(7) Uani 1 1 d .
C8 C 0.8610(3) 0.1459(3) 0.2341(2) 0.0312(7) Uani 1 1 d .
H8 H 0.9405 0.1774 0.2121 0.037 Uiso 1 1 calc R
F3 F 0.7599(3) 0.85373(19) 0.5428(2) 0.0744(7) Uani 1 1 d .
F6 F 0.5749(2) 0.6893(2) 0.47360(14) 0.0633(7) Uani 1 1 d .
F4 F 0.7531(3) 0.68840(18) 0.61821(16) 0.0578(6) Uani 1 1 d .
F5 F 0.5459(3) 0.8394(2) 0.55609(17) 0.0731(8) Uani 1 1 d .
C20 C 0.6799(3) 0.6403(2) 0.11134(19) 0.0197(5) Uani 1 1 d .
C12 C 1.2204(3) 0.5769(2) 0.4149(2) 0.0237(6) Uani 1 1 d .
H12A H 1.1703 0.4921 0.4080 0.028 Uiso 1 1 calc R
H12B H 1.3227 0.5903 0.4424 0.028 Uiso 1 1 calc R
C23 C 0.5133(3) 0.6135(3) 0.2380(2) 0.0289(6) Uani 1 1 d .
H23 H 0.4577 0.6018 0.2822 0.035 Uiso 1 1 calc R
C4 C 0.6645(3) 0.1656(2) 0.2819(2) 0.0276(6) Uani 1 1 d .
H4 H 0.6100 0.2110 0.2909 0.033 Uiso 1 1 calc R
C21 C 0.5415(3) 0.6449(2) 0.0683(2) 0.0244(6) Uani 1 1 d .
C5 C 0.6252(3) 0.0485(3) 0.2990(3) 0.0385(8) Uani 1 1 d .
H5 H 0.5464 0.0161 0.3215 0.046 Uiso 1 1 calc R
C25 C 0.5758(3) 0.6637(2) -0.1026(2) 0.0298(7) Uani 1 1 d .
H25 H 0.5411 0.6734 -0.1733 0.036 Uiso 1 1 calc R
C17 C 0.8032(3) 0.6508(2) -0.1221(2) 0.0286(6) Uani 1 1 d .
H17 H 0.7725 0.6568 -0.1939 0.034 Uiso 1 1 calc R
C9 C 1.0937(3) 0.8781(2) 0.4248(2) 0.0332(7) Uani 1 1 d .
H9A H 1.1947 0.8891 0.4577 0.040 Uiso 1 1 calc R
H9B H 1.0798 0.9528 0.4373 0.040 Uiso 1 1 calc R
C16 C 0.9337(3) 0.6385(2) -0.0752(2) 0.0292(6) Uani 1 1 d .
H16 H 0.9924 0.6356 -0.1147 0.035 Uiso 1 1 calc R
C22 C 0.4584(3) 0.6323(2) 0.1352(2) 0.0288(6) Uani 1 1 d .
H22 H 0.3663 0.6367 0.1100 0.035 Uiso 1 1 calc R
C10 C 1.0068(3) 0.7850(2) 0.4744(2) 0.0310(7) Uani 1 1 d .
H10A H 0.9111 0.7900 0.4563 0.037 Uiso 1 1 calc R
H10B H 1.0502 0.8018 0.5503 0.037 Uiso 1 1 calc R
C14 C 1.2171(3) 0.8669(2) 0.2646(3) 0.0318(7) Uani 1 1 d .
H14A H 1.2034 0.8589 0.1898 0.038 Uiso 1 1 calc R
H14B H 1.2763 0.9482 0.2931 0.038 Uiso 1 1 calc R
C26 C 0.4925(3) 0.6588(3) -0.0413(2) 0.0309(7) Uani 1 1 d .
H26 H 0.4016 0.6647 -0.0708 0.037 Uiso 1 1 calc R
C7 C 0.8185(4) 0.0286(3) 0.2497(3) 0.0419(8) Uani 1 1 d .
H7 H 0.8695 -0.0187 0.2376 0.050 Uiso 1 1 calc R
C6 C 0.7013(4) -0.0209(3) 0.2830(3) 0.0456(9) Uani 1 1 d .
H6 H 0.6746 -0.1003 0.2944 0.055 Uiso 1 1 calc R
C13 C 1.2963(3) 0.7853(2) 0.3165(2) 0.0275(6) Uani 1 1 d .
H13A H 1.3325 0.8070 0.3922 0.033 Uiso 1 1 calc R
H13B H 1.3778 0.7949 0.2924 0.033 Uiso 1 1 calc R

loop_
_atom_site_aniso_label
_atom_site_aniso_U_11
_atom_site_aniso_U_22
_atom_site_aniso_U_33
_atom_site_aniso_U_23
_atom_site_aniso_U_13
_atom_site_aniso_U_12
Ru1 0.01297(11) 0.01977(11) 0.01531(11) 0.00103(8) 0.00446(8) 0.00625(8)
S2 0.0196(3) 0.0269(3) 0.0175(3) 0.0012(3) 0.0057(3) 0.0084(3)
S3 0.0141(3) 0.0216(3) 0.0230(3) 0.0020(3) 0.0062(3) 0.0066(3)
S1 0.0224(4) 0.0216(3) 0.0299(4) 0.0028(3) 0.0062(3) 0.0099(3)
P5 0.0220(4) 0.0324(4) 0.0238(4) 0.0016(3) 0.0044(3) 0.0095(3)
N2 0.0154(11) 0.0214(10) 0.0178(10) 0.0008(9) 0.0040(9) 0.0084(9)
N1 0.0177(11) 0.0191(10) 0.0181(10) 0.0011(9) 0.0065(9) 0.0052(9)
C1 0.0135(12) 0.0265(14) 0.0147(12) 0.0006(11) 0.0049(10) 0.0079(11)
C11 0.0200(14) 0.0237(13) 0.0202(13) 0.0031(11) 0.0008(11) 0.0056(11)
C19 0.0188(13) 0.0192(12) 0.0194(12) 0.0016(10) 0.0055(11) 0.0068(10)
C18 0.0289(15) 0.0210(13) 0.0186(13) 0.0032(11) 0.0059(12) 0.0076(12)
C2 0.0182(13) 0.0280(14) 0.0157(12) 0.0009(11) 0.0032(10) 0.0101(11)
C3 0.0215(14) 0.0231(13) 0.0150(12) 0.0005(10) 0.0010(11) 0.0099(11)
C15 0.0213(14) 0.0277(14) 0.0242(13) 0.0038(12) 0.0097(12) 0.0086(11)
C24 0.0216(14) 0.0277(13) 0.0210(13) 0.0014(11) 0.0097(11) 0.0086(11)
F1 0.0762(17) 0.0704(15) 0.0567(13) 0.0048(12) 0.0435(13) -0.0047(13)
F2 0.0779(17) 0.0555(13) 0.0460(12) -0.0244(10) -0.0188(12) 0.0352(12)
C8 0.0362(17) 0.0383(16) 0.0241(14) 0.0018(13) 0.0097(13) 0.0193(14)
F3 0.0611(16) 0.0527(13) 0.121(2) 0.0369(14) 0.0532(16) 0.0118(12)
F6 0.0532(14) 0.0959(17) 0.0275(10) -0.0178(11) 0.0105(10) 0.0107(12)
F4 0.0731(16) 0.0533(12) 0.0603(13) 0.0064(10) 0.0145(12) 0.0460(12)
F5 0.0783(17) 0.125(2) 0.0507(12) 0.0226(13) 0.0179(12) 0.0827(17)
C20 0.0185(13) 0.0195(12) 0.0198(12) -0.0016(10) 0.0041(11) 0.0067(10)
C12 0.0180(13) 0.0265(13) 0.0247(13) 0.0042(11) 0.0025(11) 0.0093(11)
C23 0.0201(15) 0.0388(16) 0.0323(15) -0.0016(13) 0.0122(12) 0.0123(12)
C4 0.0210(14) 0.0295(14) 0.0279(14) -0.0001(12) 0.0011(12) 0.0093(12)
C21 0.0200(14) 0.0254(13) 0.0261(14) -0.0009(11) 0.0028(12) 0.0100(11)
C5 0.0287(17) 0.0296(16) 0.0440(18) 0.0024(14) 0.0051(15) -0.0012(13)
C25 0.0322(17) 0.0334(15) 0.0195(13) 0.0036(12) -0.0007(12) 0.0142(13)
C17 0.0379(17) 0.0287(14) 0.0191(13) 0.0056(12) 0.0098(13) 0.0108(13)
C9 0.0355(18) 0.0273(14) 0.0326(16) -0.0062(13) 0.0031(14) 0.0127(13)
C16 0.0380(17) 0.0321(15) 0.0231(14) 0.0048(12) 0.0176(13) 0.0120(13)
C22 0.0158(14) 0.0350(15) 0.0344(16) -0.0036(13) 0.0035(12) 0.0116(12)
C10 0.0342(17) 0.0353(16) 0.0240(14) -0.0068(13) 0.0050(13) 0.0173(14)
C14 0.0245(15) 0.0251(14) 0.0443(17) 0.0077(13) 0.0128(14) 0.0046(12)
C26 0.0254(16) 0.0350(16) 0.0302(15) 0.0030(13) -0.0013(13) 0.0170(13)
C7 0.057(2) 0.0353(17) 0.0395(18) 0.0001(15) 0.0083(17) 0.0310(17)
C6 0.054(2) 0.0247(15) 0.048(2) 0.0042(15) 0.0047(18) 0.0107(16)
C13 0.0180(14) 0.0245(13) 0.0372(16) 0.0053(12) 0.0092(12) 0.0031(11)

loop_
_atom_type_symbol
_atom_type_description
_atom_type_scat_dispersion_real
_atom_type_scat_dispersion_imag
_atom_type_scat_source
C C 0.0033 0.0016 'International Tables Vol C Tables 4.2.6.8 and 6.1.1.4'
H H 0.0000 0.0000 'International Tables Vol C Tables 4.2.6.8 and 6.1.1.4'
N N 0.0061 0.0033 'International Tables Vol C Tables 4.2.6.8 and 6.1.1.4'
F F 0.0171 0.0103 'International Tables Vol C Tables 4.2.6.8 and 6.1.1.4'
P P 0.1023 0.0942 'International Tables Vol C Tables 4.2.6.8 and 6.1.1.4'
S S 0.1246 0.1234 'International Tables Vol C Tables 4.2.6.8 and 6.1.1.4'
Ru Ru -1.2594 0.8363 'International Tables Vol C Tables 4.2.6.8 and 6.1.1.4'

loop_
_geom_angle_atom_site_label_1
_geom_angle_atom_site_label_2
_geom_angle_atom_site_label_3
_geom_angle
C1 Ru1 N2 89.03(9)
C1 Ru1 N1 93.20(9)
N2 Ru1 N1 79.42(8)
C1 Ru1 S3 90.02(7)
N2 Ru1 S3 175.39(6)
N1 Ru1 S3 96.13(6)
C1 Ru1 S2 89.31(7)
N2 Ru1 S2 96.60(6)
N1 Ru1 S2 175.25(6)
S3 Ru1 S2 87.90(2)
C1 Ru1 S1 176.17(7)
N2 Ru1 S1 93.29(6)
N1 Ru1 S1 90.23(6)
S3 Ru1 S1 87.91(2)
S2 Ru1 S1 87.40(3)
C10 S2 C11 101.25(13)
C10 S2 Ru1 103.35(10)
C11 S2 Ru1 105.54(9)
C12 S3 C13 101.30(13)
C12 S3 Ru1 102.58(9)
C13 S3 Ru1 106.46(10)
C14 S1 C9 102.13(15)
C14 S1 Ru1 102.18(9)
C9 S1 Ru1 105.34(10)
F3 P5 F4 90.00(14)
F3 P5 F6 89.32(14)
F4 P5 F6 90.62(12)
F3 P5 F5 90.09(14)
F4 P5 F5 178.99(12)
F6 P5 F5 90.39(13)
F3 P5 F1 179.48(14)
F4 P5 F1 89.89(14)
F6 P5 F1 90.17(12)
F5 P5 F1 90.03(15)
F3 P5 F2 91.57(15)
F4 P5 F2 90.09(11)
F6 P5 F2 178.86(14)
F5 P5 F2 88.90(12)
F1 P5 F2 88.94(13)
C24 N2 C20 117.8(2)
C24 N2 Ru1 129.27(18)
C20 N2 Ru1 112.95(17)
C15 N1 C19 118.1(2)
C15 N1 Ru1 128.87(19)
C19 N1 Ru1 112.94(17)
C2 C1 Ru1 175.0(2)
C12 C11 S2 110.76(18)
N1 C19 C18 122.4(2)
N1 C19 C20 117.5(2)
C18 C19 C20 120.1(2)
C19 C18 C17 117.4(3)
C19 C18 C25 118.2(3)
C17 C18 C25 124.4(2)
C1 C2 C3 176.0(3)
C8 C3 C4 117.5(3)
C8 C3 C2 121.7(3)
C4 C3 C2 120.7(2)
N1 C15 C16 123.0(3)
N2 C24 C23 123.4(3)
C7 C8 C3 120.5(3)
N2 C20 C21 122.6(2)
N2 C20 C19 116.7(2)
C21 C20 C19 120.6(2)
C11 C12 S3 111.85(18)
C22 C23 C24 118.9(3)
C5 C4 C3 121.1(3)
C20 C21 C22 117.4(2)
C20 C21 C26 118.2(3)
C22 C21 C26 124.5(3)
C6 C5 C4 120.4(3)
C26 C25 C18 121.5(3)
C16 C17 C18 119.7(3)
C10 C9 S1 112.05(19)
C17 C16 C15 119.4(3)
C23 C22 C21 119.8(3)
C9 C10 S2 114.2(2)
C13 C14 S1 114.1(2)
C25 C26 C21 121.3(3)
C8 C7 C6 121.2(3)
C5 C6 C7 119.2(3)
C14 C13 S3 111.36(19)

loop_
_geom_bond_atom_site_label_1
_geom_bond_atom_site_label_2
_geom_bond_distance
Ru1 C1 2.028(3)
Ru1 N2 2.086(2)
Ru1 N1 2.091(2)
Ru1 S3 2.2963(7)
Ru1 S2 2.3072(7)
Ru1 S1 2.3553(7)
S2 C10 1.816(3)
S2 C11 1.831(3)
S3 C12 1.820(3)
S3 C13 1.848(3)
S1 C14 1.815(3)
S1 C9 1.839(3)
P5 F3 1.571(2)
P5 F4 1.572(2)
P5 F6 1.5777(19)
P5 F5 1.588(2)
P5 F1 1.589(2)
P5 F2 1.5883(19)
N2 C24 1.323(3)
N2 C20 1.375(3)
N1 C15 1.336(3)
N1 C19 1.359(3)
C1 C2 1.200(4)
C11 C12 1.513(4)
C19 C18 1.407(4)
C19 C20 1.425(4)
C18 C17 1.410(4)
C18 C25 1.423(4)
C2 C3 1.440(4)
C3 C8 1.390(4)
C3 C4 1.409(4)
C15 C16 1.386(4)
C24 C23 1.387(4)
C8 C7 1.371(4)
C20 C21 1.395(4)
C23 C22 1.375(4)
C4 C5 1.372(4)
C21 C22 1.403(4)
C21 C26 1.433(4)
C5 C6 1.369(5)
C25 C26 1.355(4)
C17 C16 1.365(4)
C9 C10 1.498(4)
C14 C13 1.513(4)
C7 C6 1.383(5)

loop_
_platon_squeeze_void_nr
_platon_squeeze_void_average_x
_platon_squeeze_void_average_y
_platon_squeeze_void_average_z
_platon_squeeze_void_volume
_platon_squeeze_void_count_electrons
_platon_squeeze_void_content
1 -0.019 0.000 0.000 222 30 ' '
